data_7215095
loop_
_publ_author_name
'Zhang, Huabin'
'Zhou, Liujiang'
'Wei, Jing'
'Li, Zhihua'
'Lin, Ping'
'Du, Shaowu'

_publ_section_title
;
 Highly luminescent and thermostable lanthanide-carboxylate framework
 materials with helical configurations
;
_journal_issue 39
_journal_name_full 'Journal of Materials Chemistry'
_journal_page_first 21210
_journal_paper_doi 10.1039/c2jm34088g
_journal_volume 22
_journal_year 2012
_chemical_formula_moiety 'C51 H31 Gd4 N O29, C3 H7 N O, 2(H O)'
_chemical_formula_sum 'C54 H40 Gd4 N2 O32'
_chemical_formula_weight 1857.88
_chemical_name_systematic
;
?
;
_space_group_IT_number 2
_symmetry_cell_setting triclinic
_symmetry_space_group_name_Hall '-P 1'
_symmetry_space_group_name_H-M 'P -1'
_atom_sites_solution_hydrogens geom
_atom_sites_solution_primary direct
_atom_sites_solution_secondary difmap
_audit_creation_method SHELXL-97
_cell_angle_alpha 86.706(7)
_cell_angle_beta 83.875(7)
_cell_angle_gamma 78.990(4)
_cell_formula_units_Z 2
_cell_length_a 10.836(3)
_cell_length_b 14.156(4)
_cell_length_c 20.139(5)
_cell_measurement_reflns_used 7985
_cell_measurement_temperature 293(2)
_cell_measurement_theta_max 27.4835
_cell_measurement_theta_min 3.0540
_cell_volume 3012.9(14)
_computing_structure_refinement 'SHELXL-97 (Sheldrick, 1997)'
_computing_structure_solution 'SHELXS-97 (Sheldrick, 1990)'
_diffrn_ambient_temperature 293(2)
_diffrn_detector_area_resol_mean 14.6306
_diffrn_measured_fraction_theta_full 0.954
_diffrn_measured_fraction_theta_max 0.954
_diffrn_measurement_device_type
;
Mercury70 (2x2 bin mode)
;
_diffrn_measurement_method CCD_Profile_fitting
_diffrn_radiation_monochromator graphite
_diffrn_radiation_source 'fine-focus sealed tube'
_diffrn_radiation_type MoK\a
_diffrn_radiation_wavelength 0.71073
_diffrn_reflns_av_R_equivalents 0.0328
_diffrn_reflns_av_sigmaI/netI 0.0497
_diffrn_reflns_limit_h_max 12
_diffrn_reflns_limit_h_min -12
_diffrn_reflns_limit_k_max 16
_diffrn_reflns_limit_k_min -16
_diffrn_reflns_limit_l_max 23
_diffrn_reflns_limit_l_min -23
_diffrn_reflns_number 19167
_diffrn_reflns_theta_full 25.00
_diffrn_reflns_theta_max 25.00
_diffrn_reflns_theta_min 2.63
_exptl_absorpt_coefficient_mu 4.443
_exptl_absorpt_correction_T_max 1.0000
_exptl_absorpt_correction_T_min 0.6235
_exptl_absorpt_correction_type multi-scan
_exptl_crystal_colour White
_exptl_crystal_density_diffrn 2.048
_exptl_crystal_density_method 'not measured'
_exptl_crystal_description Prism
_exptl_crystal_F_000 1780
_exptl_crystal_size_max 0.4000
_exptl_crystal_size_mid 0.2000
_exptl_crystal_size_min 0.1500
_refine_diff_density_max 1.173
_refine_diff_density_min -1.090
_refine_diff_density_rms 0.135
_refine_ls_extinction_method none
_refine_ls_goodness_of_fit_ref 0.980
_refine_ls_hydrogen_treatment mixed
_refine_ls_matrix_type full
_refine_ls_number_parameters 829
_refine_ls_number_reflns 10103
_refine_ls_number_restraints 0
_refine_ls_restrained_S_all 0.980
_refine_ls_R_factor_all 0.0392
_refine_ls_R_factor_gt 0.0339
_refine_ls_shift/su_max 0.052
_refine_ls_shift/su_mean 0.002
_refine_ls_structure_factor_coef Fsqd
_refine_ls_weighting_details 'calc w=1/[\s^2^(Fo^2^)+(0.0482P)^2^+3.0970P] where P=(Fo^2^+2Fc^2^)/3'
_refine_ls_weighting_scheme calc
_refine_ls_wR_factor_gt 0.0834
_refine_ls_wR_factor_ref 0.0887
_reflns_number_gt 9040
_reflns_number_total 10103
_reflns_threshold_expression >2sigma(I)
_cod_data_source_file c2jm34088g.txt
_cod_data_source_block 2
_cod_depositor_comments
;
The following automatic conversions were performed:

'_symmetry_cell_setting' value 'TRICLINIC' changed to 'triclinic'
according to
/usr/data/users/saulius/automatic-downloads/retrospective/RSC/lib/dictionaries/cif_core.dic
dictionary named 'cif_core.dic' version 2.4.2 from
2011-04-26.

'_exptl_absorpt_correction_type' value 'Multi-scan'
changed to 'multi-scan' according to
/usr/data/users/saulius/automatic-downloads/retrospective/RSC/lib/dictionaries/cif_core.dic
dictionary named 'cif_core.dic' version 2.4.2 from 2011-04-26.

Automatic conversion script
Id: cif_fix_values 2281 2013-09-26 08:29:07Z andrius 
;
_cod_original_sg_symbol_H-M P-1
_cod_database_code 7215095

loop_
_symmetry_equiv_pos_as_xyz
'x, y, z'
'-x, -y, -z'

loop_
_atom_site_label
_atom_site_type_symbol
_atom_site_fract_x
_atom_site_fract_y
_atom_site_fract_z
_atom_site_U_iso_or_equiv
_atom_site_adp_type
_atom_site_occupancy
_atom_site_symmetry_multiplicity
_atom_site_calc_flag
_atom_site_refinement_flags
Gd1 Gd 0.41401(2) 0.732321(18) 0.198168(13) 0.02023(8) Uani 1 1 d .
Gd2 Gd 0.77070(2) 0.193064(18) 0.308852(13) 0.01900(8) Uani 1 1 d .
Gd3 Gd 0.78944(2) 0.945058(18) 0.174118(13) 0.01881(8) Uani 1 1 d .
Gd4 Gd 0.45489(3) 0.487688(19) 0.352538(14) 0.02318(8) Uani 1 1 d .
O1 O 0.6708(4) 0.4742(3) 0.3121(2) 0.0389(11) Uani 1 1 d .
O2 O 0.8002(4) 0.3438(3) 0.2762(2) 0.0422(11) Uani 1 1 d .
O3 O 0.9706(4) 0.8022(3) 0.1931(2) 0.0330(10) Uani 1 1 d .
O4 O 0.7756(4) 0.7801(3) 0.2090(2) 0.0340(10) Uani 1 1 d .
O5 O 0.9609(4) 0.1359(3) 0.24815(19) 0.0307(9) Uani 1 1 d .
O6 O 0.9587(3) 0.0197(3) 0.17864(19) 0.0279(9) Uani 1 1 d .
O7 O 1.1058(4) 0.0789(3) -0.05936(19) 0.0324(10) Uani 1 1 d .
O8 O 1.2848(4) 0.1293(3) -0.0802(2) 0.0401(11) Uani 1 1 d .
O9 O 0.4557(5) 0.4928(4) 0.2387(2) 0.0511(13) Uani 1 1 d .
O10 O 0.4110(4) 0.5856(3) 0.1494(2) 0.0341(10) Uani 1 1 d .
O11 O 0.7068(4) 0.0916(3) 0.1112(2) 0.0352(10) Uani 1 1 d .
O12 O 0.7111(4) 0.1611(3) 0.20569(19) 0.0309(9) Uani 1 1 d .
O13 O 0.0831(4) 0.8481(4) 0.6067(2) 0.0433(12) Uani 1 1 d .
O14 O 0.2469(4) 0.7376(3) 0.5806(2) 0.0401(11) Uani 1 1 d .
O15 O 0.2403(4) 0.7185(3) 0.26981(19) 0.0309(9) Uani 1 1 d .
O16 O 0.2670(3) 0.5980(3) 0.34621(19) 0.0281(9) Uani 1 1 d .
O17 O 0.3623(4) 1.3512(3) 0.3476(3) 0.0502(13) Uani 1 1 d .
O18 O 0.5543(4) 1.2691(3) 0.3235(2) 0.0326(10) Uani 1 1 d .
O19 O 0.5727(3) 0.9655(3) 0.2032(2) 0.0324(10) Uani 1 1 d .
O20 O 0.4237(4) 0.8787(3) 0.2331(2) 0.0379(11) Uani 1 1 d .
O21 O 0.4940(4) 0.6196(3) 0.4060(2) 0.0342(10) Uani 1 1 d .
O24 O 0.7010(5) 1.0650(3) 0.3672(2) 0.0457(12) Uani 1 1 d .
O22 O 0.5035(4) 0.6862(3) 0.3043(2) 0.0334(10) Uani 1 1 d .
O23 O 0.7709(4) 0.9608(4) 0.2887(2) 0.0457(12) Uani 1 1 d .
O25 O 0.3137(4) 0.4830(3) 0.4579(2) 0.0425(11) Uani 1 1 d .
O26 O 0.7407(6) 0.5697(5) 0.0615(3) 0.086(2) Uani 1 1 d .
O27 O 0.4484(10) 1.0100(7) 0.0663(6) 0.173(4) Uani 1 1 d .
H27B H 0.5214 1.0173 0.0678 0.260 Uiso 1 1 calc R
O28 O 0.1578(4) 0.8667(4) 0.0237(2) 0.0540(14) Uani 1 1 d .
H28B H 0.0866 0.8754 0.0433 0.081 Uiso 1 1 calc R
O29 O 0.2276(4) 0.7932(3) 0.1445(2) 0.0361(10) Uani 1 1 d .
O30 O 0.4707(4) 0.8206(3) 0.0934(2) 0.0403(11) Uani 1 1 d .
O31 O 0.5696(4) 0.4097(3) 0.4428(2) 0.0350(10) Uani 1 1 d .
O32 O 0.6281(4) 0.6764(3) 0.1615(2) 0.0398(11) Uani 1 1 d .
N1 N 0.1729(6) 0.4229(5) 0.5312(4) 0.064(2) Uani 1 1 d .
N2 N 0.8547(7) 0.4234(6) 0.0393(5) 0.078(2) Uani 1 1 d .
C1 C 0.8740(5) 0.4902(4) 0.2618(3) 0.0269(13) Uani 1 1 d .
C2 C 0.9985(6) 0.4437(5) 0.2473(4) 0.0435(17) Uani 1 1 d .
H2A H 1.0203 0.3772 0.2532 0.052 Uiso 1 1 calc R
C3 C 1.0898(6) 0.4975(5) 0.2239(4) 0.052(2) Uani 1 1 d .
H3A H 1.1738 0.4671 0.2161 0.063 Uiso 1 1 calc R
C4 C 1.0567(6) 0.5956(4) 0.2121(3) 0.0379(16) Uani 1 1 d .
H4A H 1.1182 0.6307 0.1951 0.045 Uiso 1 1 calc R
C5 C 0.9334(5) 0.6421(4) 0.2254(3) 0.0243(12) Uani 1 1 d .
C6 C 0.8435(5) 0.5884(4) 0.2517(3) 0.0254(12) Uani 1 1 d .
H6A H 0.7608 0.6196 0.2626 0.030 Uiso 1 1 calc R
C7 C 0.7737(5) 0.4324(4) 0.2857(3) 0.0269(13) Uani 1 1 d .
C8 C 0.8929(5) 0.7472(4) 0.2087(3) 0.0242(12) Uani 1 1 d .
C9 C 1.0923(5) 0.1307(4) 0.1462(3) 0.0233(12) Uani 1 1 d .
C10 C 1.1662(6) 0.1933(5) 0.1642(3) 0.0352(15) Uani 1 1 d .
H10A H 1.1612 0.2101 0.2085 0.042 Uiso 1 1 calc R
C11 C 1.2471(7) 0.2308(5) 0.1166(3) 0.048(2) Uani 1 1 d .
H11A H 1.2961 0.2728 0.1290 0.058 Uiso 1 1 calc R
C12 C 1.2556(6) 0.2065(5) 0.0513(3) 0.0424(17) Uani 1 1 d .
H12A H 1.3104 0.2321 0.0197 0.051 Uiso 1 1 calc R
C13 C 1.1824(5) 0.1435(4) 0.0318(3) 0.0282(13) Uani 1 1 d .
C14 C 1.1013(5) 0.1062(4) 0.0798(3) 0.0239(12) Uani 1 1 d .
H14A H 1.0522 0.0642 0.0674 0.029 Uiso 1 1 calc R
C15 C 0.9973(5) 0.0921(4) 0.1949(3) 0.0235(12) Uani 1 1 d .
C16 C 1.1915(5) 0.1157(4) -0.0393(3) 0.0272(13) Uani 1 1 d .
C17 C 0.4933(5) 0.4190(4) 0.1342(3) 0.0224(12) Uani 1 1 d .
C18 C 0.4673(5) 0.4252(4) 0.0680(3) 0.0284(13) Uani 1 1 d .
H18A H 0.4223 0.4821 0.0505 0.034 Uiso 1 1 calc R
C19 C 0.5082(6) 0.3472(4) 0.0282(3) 0.0301(14) Uani 1 1 d .
H19A H 0.4901 0.3511 -0.0161 0.036 Uiso 1 1 calc R
C20 C 0.5762(5) 0.2629(4) 0.0541(3) 0.0250(12) Uani 1 1 d .
H20A H 0.6033 0.2104 0.0271 0.030 Uiso 1 1 calc R
C21 C 0.6044(5) 0.2560(4) 0.1197(3) 0.0211(12) Uani 1 1 d .
C22 C 0.5620(5) 0.3347(4) 0.1599(3) 0.0229(12) Uani 1 1 d .
H22A H 0.5798 0.3307 0.2042 0.027 Uiso 1 1 calc R
C23 C 0.6789(5) 0.1641(4) 0.1471(3) 0.0228(12) Uani 1 1 d .
C24 C 0.4501(5) 0.5047(4) 0.1774(3) 0.0288(13) Uani 1 1 d .
C25 C 0.1165(5) 0.8024(4) 0.4932(3) 0.0250(13) Uani 1 1 d .
C26 C 0.0233(6) 0.8774(5) 0.4745(3) 0.0341(14) Uani 1 1 d .
H26A H -0.0230 0.9184 0.5064 0.041 Uiso 1 1 calc R
C27 C -0.0010(6) 0.8913(5) 0.4086(3) 0.0395(16) Uani 1 1 d .
H27A H -0.0616 0.9433 0.3961 0.047 Uiso 1 1 calc R
C28 C 0.0632(6) 0.8294(4) 0.3610(3) 0.0309(14) Uani 1 1 d .
H28A H 0.0471 0.8398 0.3164 0.037 Uiso 1 1 calc R
C29 C 0.1529(5) 0.7505(4) 0.3802(3) 0.0242(12) Uani 1 1 d .
C30 C 0.1784(5) 0.7374(4) 0.4463(3) 0.0250(13) Uani 1 1 d .
H30A H 0.2373 0.6846 0.4593 0.030 Uiso 1 1 calc R
C31 C 0.1488(5) 0.7941(4) 0.5638(3) 0.0276(13) Uani 1 1 d .
C32 C 0.2253(5) 0.6831(4) 0.3287(3) 0.0239(12) Uani 1 1 d .
C33 C 0.3803(5) 1.1878(4) 0.3223(3) 0.0279(13) Uani 1 1 d .
C34 C 0.2585(6) 1.1818(5) 0.3526(3) 0.0394(16) Uani 1 1 d .
H34A H 0.2113 1.2328 0.3768 0.047 Uiso 1 1 calc R
C35 C 0.2092(6) 1.0995(5) 0.3462(4) 0.0474(19) Uani 1 1 d .
H35A H 0.1300 1.0943 0.3673 0.057 Uiso 1 1 calc R
C36 C 0.2780(6) 1.0254(4) 0.3086(3) 0.0374(16) Uani 1 1 d .
H36A H 0.2452 0.9700 0.3049 0.045 Uiso 1 1 calc R
C37 C 0.3966(5) 1.0328(4) 0.2759(3) 0.0244(12) Uani 1 1 d .
C38 C 0.4466(5) 1.1144(4) 0.2842(3) 0.0253(13) Uani 1 1 d .
H38A H 0.5262 1.1193 0.2635 0.030 Uiso 1 1 calc R
C39 C 0.4363(5) 1.2746(4) 0.3317(3) 0.0258(13) Uani 1 1 d .
C40 C 0.4697(5) 0.9532(4) 0.2342(3) 0.0249(13) Uani 1 1 d .
C41 C 0.5481(5) 0.7732(4) 0.3951(3) 0.0247(12) Uani 1 1 d .
C42 C 0.5192(6) 0.7880(4) 0.4631(3) 0.0399(16) Uani 1 1 d .
H42A H 0.4744 0.7471 0.4892 0.048 Uiso 1 1 calc R
C43 C 0.5561(7) 0.8625(5) 0.4925(3) 0.0437(18) Uani 1 1 d .
H43A H 0.5374 0.8710 0.5381 0.052 Uiso 1 1 calc R
C44 C 0.6207(6) 0.9245(4) 0.4540(3) 0.0351(15) Uani 1 1 d .
H44A H 0.6456 0.9748 0.4737 0.042 Uiso 1 1 calc R
C45 C 0.6484(5) 0.9116(4) 0.3860(3) 0.0270(13) Uani 1 1 d .
C46 C 0.6144(5) 0.8357(4) 0.3565(3) 0.0243(12) Uani 1 1 d .
H46A H 0.6356 0.8264 0.3111 0.029 Uiso 1 1 calc R
C47 C 0.5126(5) 0.6889(4) 0.3655(3) 0.0263(13) Uani 1 1 d .
C48 C 0.7120(6) 0.9827(4) 0.3442(3) 0.0292(14) Uani 1 1 d .
C49 C 0.1173(9) 0.5202(8) 0.5606(5) 0.089(3) Uani 1 1 d .
H49A H 0.1502 0.5699 0.5339 0.134 Uiso 1 1 calc R
H49B H 0.1395 0.5205 0.6055 0.134 Uiso 1 1 calc R
H49C H 0.0270 0.5318 0.5610 0.134 Uiso 1 1 calc R
C50 C 0.1274(9) 0.3463(8) 0.5685(5) 0.096(4) Uani 1 1 d .
H50A H 0.1648 0.2864 0.5484 0.143 Uiso 1 1 calc R
H50B H 0.0372 0.3561 0.5688 0.143 Uiso 1 1 calc R
H50C H 0.1494 0.3448 0.6135 0.143 Uiso 1 1 calc R
C51 C 0.2656(7) 0.4216(6) 0.4885(4) 0.062(2) Uani 1 1 d .
H51A H 0.3065 0.3596 0.4780 0.074 Uiso 1 1 calc R
C52 C 0.8667(12) 0.4347(12) -0.0291(7) 0.149(6) Uani 1 1 d .
H52A H 0.8271 0.4987 -0.0419 0.224 Uiso 1 1 calc R
H52B H 0.8267 0.3889 -0.0479 0.224 Uiso 1 1 calc R
H52C H 0.9546 0.4243 -0.0453 0.224 Uiso 1 1 calc R
C53 C 0.9082(11) 0.3304(9) 0.0736(7) 0.127(5) Uani 1 1 d .
H53A H 0.8910 0.3362 0.1211 0.191 Uiso 1 1 calc R
H53B H 0.9978 0.3155 0.0621 0.191 Uiso 1 1 calc R
H53C H 0.8701 0.2799 0.0598 0.191 Uiso 1 1 calc R
C54 C 0.7871(8) 0.4935(8) 0.0810(6) 0.080(3) Uani 1 1 d .
H54A H 0.7783 0.4792 0.1267 0.096 Uiso 1 1 calc R

loop_
_atom_site_aniso_label
_atom_site_aniso_U_11
_atom_site_aniso_U_22
_atom_site_aniso_U_33
_atom_site_aniso_U_23
_atom_site_aniso_U_13
_atom_site_aniso_U_12
Gd1 0.02347(15) 0.01802(15) 0.02008(16) -0.00281(11) 0.00050(11) -0.00693(11)
Gd2 0.02428(15) 0.01583(14) 0.01700(16) -0.00031(11) 0.00309(11) -0.00691(11)
Gd3 0.02134(14) 0.01737(15) 0.01792(16) 0.00113(11) 0.00180(11) -0.00667(11)
Gd4 0.02908(16) 0.01842(15) 0.02245(17) -0.00155(12) -0.00315(12) -0.00488(12)
O1 0.032(2) 0.030(2) 0.053(3) 0.005(2) 0.006(2) -0.010(2)
O2 0.051(3) 0.022(2) 0.050(3) 0.004(2) 0.017(2) -0.014(2)
O3 0.028(2) 0.020(2) 0.051(3) 0.0084(19) 0.0005(19) -0.0096(17)
O4 0.026(2) 0.023(2) 0.053(3) 0.004(2) -0.0020(19) -0.0084(18)
O5 0.028(2) 0.043(3) 0.022(2) -0.0106(19) 0.0101(17) -0.0158(19)
O6 0.027(2) 0.028(2) 0.031(2) -0.0080(18) 0.0071(17) -0.0157(18)
O7 0.030(2) 0.046(3) 0.024(2) -0.0093(19) 0.0054(17) -0.015(2)
O8 0.041(2) 0.063(3) 0.023(2) -0.011(2) 0.0142(19) -0.032(2)
O9 0.057(3) 0.063(3) 0.026(3) -0.018(2) -0.009(2) 0.013(3)
O10 0.045(3) 0.015(2) 0.042(3) -0.0101(19) 0.003(2) -0.0052(18)
O11 0.048(3) 0.019(2) 0.035(3) 0.0021(19) -0.006(2) 0.0036(19)
O12 0.033(2) 0.039(2) 0.018(2) 0.0034(18) -0.0035(17) -0.0009(19)
O13 0.034(2) 0.061(3) 0.027(3) -0.014(2) -0.0029(19) 0.013(2)
O14 0.046(3) 0.038(3) 0.030(3) -0.013(2) -0.009(2) 0.014(2)
O15 0.031(2) 0.043(3) 0.019(2) 0.0027(19) 0.0014(17) -0.0086(19)
O16 0.028(2) 0.028(2) 0.026(2) 0.0003(18) -0.0027(17) 0.0000(18)
O17 0.043(3) 0.024(2) 0.084(4) -0.020(2) 0.004(3) -0.008(2)
O18 0.028(2) 0.038(2) 0.035(3) -0.0032(19) -0.0010(18) -0.0145(19)
O19 0.021(2) 0.032(2) 0.043(3) -0.011(2) 0.0081(18) -0.0048(18)
O20 0.050(3) 0.026(2) 0.042(3) -0.013(2) 0.006(2) -0.021(2)
O21 0.043(2) 0.023(2) 0.039(3) -0.0008(19) -0.0044(19) -0.0135(19)
O24 0.071(3) 0.029(3) 0.042(3) 0.004(2) -0.002(2) -0.029(2)
O22 0.030(2) 0.038(3) 0.034(3) -0.010(2) -0.0069(18) -0.0064(19)
O23 0.051(3) 0.070(3) 0.024(3) 0.008(2) 0.002(2) -0.038(3)
O25 0.045(3) 0.042(3) 0.038(3) 0.008(2) 0.007(2) -0.011(2)
O26 0.079(4) 0.084(5) 0.086(5) -0.012(4) -0.008(4) 0.013(4)
O27 0.154(9) 0.130(8) 0.225(12) 0.053(8) -0.056(8) 0.006(7)
O28 0.039(3) 0.072(4) 0.040(3) 0.010(3) 0.001(2) 0.011(2)
O29 0.023(2) 0.049(3) 0.034(3) 0.011(2) -0.0025(17) -0.0039(19)
O30 0.049(3) 0.054(3) 0.023(2) -0.003(2) 0.0006(19) -0.026(2)
O31 0.046(3) 0.028(2) 0.027(2) 0.0014(18) -0.0082(19) 0.004(2)
O32 0.027(2) 0.044(3) 0.046(3) -0.007(2) 0.0044(19) -0.004(2)
N1 0.038(3) 0.059(4) 0.087(5) 0.020(4) 0.017(3) -0.011(3)
N2 0.052(4) 0.069(5) 0.110(7) -0.034(5) -0.015(4) 0.007(4)
C1 0.026(3) 0.024(3) 0.031(3) 0.003(3) -0.004(2) -0.005(2)
C2 0.037(4) 0.027(4) 0.063(5) 0.013(3) -0.004(3) -0.005(3)
C3 0.029(4) 0.034(4) 0.092(6) 0.006(4) 0.000(4) -0.007(3)
C4 0.025(3) 0.027(3) 0.061(5) 0.002(3) 0.004(3) -0.010(3)
C5 0.024(3) 0.020(3) 0.029(3) -0.003(2) -0.003(2) -0.004(2)
C6 0.024(3) 0.023(3) 0.028(3) 0.005(2) -0.002(2) -0.006(2)
C7 0.029(3) 0.024(3) 0.027(3) 0.010(3) 0.001(2) -0.010(3)
C8 0.024(3) 0.027(3) 0.024(3) 0.002(2) -0.002(2) -0.013(2)
C9 0.022(3) 0.025(3) 0.024(3) -0.006(2) 0.004(2) -0.010(2)
C10 0.045(4) 0.047(4) 0.019(3) -0.012(3) 0.008(3) -0.023(3)
C11 0.061(5) 0.066(5) 0.030(4) -0.026(3) 0.019(3) -0.049(4)
C12 0.047(4) 0.052(4) 0.032(4) -0.013(3) 0.017(3) -0.026(3)
C13 0.026(3) 0.030(3) 0.027(3) -0.009(3) 0.010(2) -0.009(3)
C14 0.028(3) 0.023(3) 0.020(3) -0.003(2) 0.004(2) -0.007(2)
C15 0.020(3) 0.032(3) 0.017(3) -0.002(3) 0.004(2) -0.005(2)
C16 0.029(3) 0.028(3) 0.023(3) 0.000(3) 0.003(2) -0.005(3)
C17 0.025(3) 0.021(3) 0.023(3) -0.006(2) 0.000(2) -0.010(2)
C18 0.030(3) 0.026(3) 0.027(3) 0.001(3) -0.002(2) -0.002(3)
C19 0.043(4) 0.027(3) 0.021(3) 0.000(3) -0.010(3) -0.005(3)
C20 0.032(3) 0.019(3) 0.024(3) -0.008(2) -0.001(2) -0.003(2)
C21 0.030(3) 0.017(3) 0.016(3) 0.003(2) -0.001(2) -0.006(2)
C22 0.032(3) 0.020(3) 0.017(3) 0.000(2) -0.005(2) -0.004(2)
C23 0.023(3) 0.022(3) 0.023(3) 0.002(2) -0.001(2) -0.005(2)
C24 0.028(3) 0.030(3) 0.031(4) -0.010(3) -0.005(3) -0.010(3)
C25 0.020(3) 0.030(3) 0.024(3) -0.010(3) 0.001(2) -0.001(2)
C26 0.030(3) 0.038(4) 0.034(4) -0.008(3) -0.003(3) -0.001(3)
C27 0.036(4) 0.042(4) 0.035(4) -0.001(3) -0.011(3) 0.011(3)
C28 0.037(3) 0.035(4) 0.021(3) 0.004(3) -0.006(3) -0.007(3)
C29 0.019(3) 0.026(3) 0.027(3) 0.002(2) 0.000(2) -0.004(2)
C30 0.020(3) 0.028(3) 0.026(3) 0.003(3) -0.003(2) -0.002(2)
C31 0.021(3) 0.029(3) 0.033(4) -0.005(3) -0.002(3) -0.003(3)
C32 0.020(3) 0.030(3) 0.023(3) 0.003(3) -0.004(2) -0.009(2)
C33 0.025(3) 0.022(3) 0.039(4) -0.003(3) -0.007(3) -0.009(2)
C34 0.030(3) 0.036(4) 0.051(4) -0.019(3) 0.010(3) -0.005(3)
C35 0.024(3) 0.048(4) 0.070(5) -0.024(4) 0.019(3) -0.013(3)
C36 0.037(4) 0.026(3) 0.050(4) -0.013(3) 0.012(3) -0.013(3)
C37 0.028(3) 0.019(3) 0.025(3) -0.005(2) 0.003(2) -0.005(2)
C38 0.023(3) 0.025(3) 0.029(3) -0.006(3) 0.003(2) -0.008(2)
C39 0.031(3) 0.021(3) 0.027(3) -0.005(2) -0.002(2) -0.007(3)
C40 0.031(3) 0.026(3) 0.019(3) -0.002(2) -0.009(2) -0.005(3)
C41 0.032(3) 0.017(3) 0.024(3) -0.002(2) 0.001(2) -0.006(2)
C42 0.061(4) 0.033(4) 0.032(4) 0.004(3) 0.005(3) -0.031(3)
C43 0.080(5) 0.040(4) 0.017(3) -0.009(3) 0.012(3) -0.033(4)
C44 0.059(4) 0.026(3) 0.026(4) -0.001(3) 0.001(3) -0.023(3)
C45 0.034(3) 0.025(3) 0.025(3) 0.004(2) -0.001(3) -0.017(3)
C46 0.032(3) 0.026(3) 0.018(3) 0.000(2) -0.005(2) -0.013(2)
C47 0.026(3) 0.023(3) 0.031(4) -0.005(3) -0.006(2) -0.006(2)
C48 0.037(3) 0.035(4) 0.021(3) 0.012(3) -0.012(3) -0.021(3)
C49 0.082(7) 0.111(9) 0.073(7) -0.019(6) 0.013(5) -0.021(6)
C50 0.083(7) 0.102(8) 0.104(8) 0.042(7) 0.009(6) -0.047(6)
C51 0.053(5) 0.059(5) 0.068(6) 0.019(4) 0.004(4) -0.009(4)
C52 0.101(10) 0.25(2) 0.098(11) -0.064(12) 0.010(8) -0.030(11)
C53 0.090(9) 0.104(10) 0.178(14) -0.001(9) -0.018(9) 0.009(8)
C54 0.053(5) 0.084(8) 0.103(8) 0.000(7) -0.021(5) -0.008(5)

loop_
_atom_type_symbol
_atom_type_description
_atom_type_scat_dispersion_real
_atom_type_scat_dispersion_imag
_atom_type_scat_source
C C 0.0033 0.0016 'International Tables Vol C Tables 4.2.6.8 and 6.1.1.4'
H H 0.0000 0.0000 'International Tables Vol C Tables 4.2.6.8 and 6.1.1.4'
N N 0.0061 0.0033 'International Tables Vol C Tables 4.2.6.8 and 6.1.1.4'
O O 0.0106 0.0060 'International Tables Vol C Tables 4.2.6.8 and 6.1.1.4'
Gd Gd -0.1653 3.9035 'International Tables Vol C Tables 4.2.6.8 and 6.1.1.4'

loop_
_geom_angle_atom_site_label_1
_geom_angle_atom_site_label_2
_geom_angle_atom_site_label_3
_geom_angle
_geom_angle_site_symmetry_1
_geom_angle_site_symmetry_3
O20 Gd1 O15 93.34(15) . .
O20 Gd1 O10 173.49(15) . .
O15 Gd1 O10 91.83(15) . .
O20 Gd1 O32 100.51(15) . .
O15 Gd1 O32 149.60(15) . .
O10 Gd1 O32 76.76(15) . .
O20 Gd1 O29 92.41(16) . .
O15 Gd1 O29 70.32(14) . .
O10 Gd1 O29 85.60(15) . .
O32 Gd1 O29 135.08(15) . .
O20 Gd1 O22 80.06(15) . .
O15 Gd1 O22 77.28(14) . .
O10 Gd1 O22 104.97(14) . .
O32 Gd1 O22 78.64(15) . .
O29 Gd1 O22 146.25(14) . .
O20 Gd1 O30 76.91(15) . .
O15 Gd1 O30 139.35(15) . .
O10 Gd1 O30 96.59(15) . .
O32 Gd1 O30 70.68(15) . .
O29 Gd1 O30 70.79(14) . .
O22 Gd1 O30 137.05(14) . .
O2 Gd2 O24 162.67(16) . 1_545
O2 Gd2 O5 87.56(15) . .
O24 Gd2 O5 108.53(16) 1_545 .
O2 Gd2 O12 93.89(16) . .
O24 Gd2 O12 96.08(15) 1_545 .
O5 Gd2 O12 76.57(14) . .
O2 Gd2 O18 83.28(15) . 1_545
O24 Gd2 O18 84.28(16) 1_545 1_545
O5 Gd2 O18 155.30(14) . 1_545
O12 Gd2 O18 81.21(14) . 1_545
O2 Gd2 O13 101.24(18) . 2_666
O24 Gd2 O13 77.18(17) 1_545 2_666
O5 Gd2 O13 76.41(14) . 2_666
O12 Gd2 O13 148.28(14) . 2_666
O18 Gd2 O13 127.87(14) 1_545 2_666
O2 Gd2 O14 80.97(16) . 2_666
O24 Gd2 O14 84.59(16) 1_545 2_666
O5 Gd2 O14 123.69(14) . 2_666
O12 Gd2 O14 158.48(14) . 2_666
O18 Gd2 O14 77.45(14) 1_545 2_666
O13 Gd2 O14 52.83(14) 2_666 2_666
O2 Gd2 C31 92.89(17) . 2_666
O24 Gd2 C31 78.08(16) 1_545 2_666
O5 Gd2 C31 100.87(15) . 2_666
O12 Gd2 C31 172.64(16) . 2_666
O18 Gd2 C31 102.46(15) 1_545 2_666
O13 Gd2 C31 26.29(14) 2_666 2_666
O14 Gd2 C31 26.65(14) 2_666 2_666
O6 Gd3 O23 82.39(14) 1_565 .
O6 Gd3 O19 141.66(14) 1_565 .
O23 Gd3 O19 76.74(15) . .
O6 Gd3 O4 127.06(14) 1_565 .
O23 Gd3 O4 81.15(16) . .
O19 Gd3 O4 81.11(14) . .
O6 Gd3 O11 83.24(14) 1_565 1_565
O23 Gd3 O11 114.43(16) . 1_565
O19 Gd3 O11 76.82(15) . 1_565
O4 Gd3 O11 148.68(14) . 1_565
O6 Gd3 O7 79.46(13) 1_565 2_765
O23 Gd3 O7 158.24(15) . 2_765
O19 Gd3 O7 125.02(14) . 2_765
O4 Gd3 O7 100.38(14) . 2_765
O11 Gd3 O7 75.28(14) 1_565 2_765
O6 Gd3 O8 131.45(13) 1_565 2_765
O23 Gd3 O8 145.47(14) . 2_765
O19 Gd3 O8 77.45(14) . 2_765
O4 Gd3 O8 72.52(15) . 2_765
O11 Gd3 O8 81.14(15) 1_565 2_765
O7 Gd3 O8 52.15(12) 2_765 2_765
O6 Gd3 O3 77.42(13) 1_565 .
O23 Gd3 O3 86.06(16) . .
O19 Gd3 O3 131.73(13) . .
O4 Gd3 O3 51.57(12) . .
O11 Gd3 O3 149.69(13) 1_565 .
O7 Gd3 O3 78.37(14) 2_765 .
O8 Gd3 O3 94.37(15) 2_765 .
O6 Gd3 C16 105.28(15) 1_565 2_765
O23 Gd3 C16 167.93(17) . 2_765
O19 Gd3 C16 101.31(15) . 2_765
O4 Gd3 C16 86.79(15) . 2_765
O11 Gd3 C16 76.20(15) 1_565 2_765
O7 Gd3 C16 25.94(14) 2_765 2_765
O8 Gd3 C16 26.22(14) 2_765 2_765
O3 Gd3 C16 86.58(15) . 2_765
O6 Gd3 C8 102.38(14) 1_565 .
O23 Gd3 C8 83.02(17) . .
O19 Gd3 C8 106.50(14) . .
O4 Gd3 C8 25.78(13) . .
O11 Gd3 C8 162.38(15) 1_565 .
O7 Gd3 C8 89.21(15) 2_765 .
O8 Gd3 C8 82.74(16) 2_765 .
O3 Gd3 C8 25.79(13) . .
C16 Gd3 C8 86.20(16) 2_765 .
O9 Gd4 O16 82.94(15) . .
O9 Gd4 O21 119.88(17) . .
O16 Gd4 O21 77.69(14) . .
O9 Gd4 O17 84.00(19) . 1_545
O16 Gd4 O17 94.90(15) . 1_545
O21 Gd4 O17 153.21(16) . 1_545
O9 Gd4 O1 75.52(17) . .
O16 Gd4 O1 138.23(14) . .
O21 Gd4 O1 82.66(15) . .
O17 Gd4 O1 117.44(15) 1_545 .
O9 Gd4 O31 142.49(15) . .
O16 Gd4 O31 134.50(14) . .
O21 Gd4 O31 78.42(14) . .
O17 Gd4 O31 89.48(17) 1_545 .
O1 Gd4 O31 74.99(15) . .
O9 Gd4 O25 142.45(17) . .
O16 Gd4 O25 69.13(14) . .
O21 Gd4 O25 79.03(15) . .
O17 Gd4 O25 74.30(17) 1_545 .
O1 Gd4 O25 141.79(15) . .
O31 Gd4 O25 68.66(15) . .
C7 O1 Gd4 154.8(4) . .
C7 O2 Gd2 148.4(4) . .
C8 O3 Gd3 91.0(3) . .
C8 O4 Gd3 97.8(3) . .
C15 O5 Gd2 137.0(3) . .
C15 O6 Gd3 147.3(4) . 1_545
C16 O7 Gd3 94.8(3) . 2_765
C16 O8 Gd3 93.7(3) . 2_765
C24 O9 Gd4 173.9(4) . .
C24 O10 Gd1 122.5(4) . .
C23 O11 Gd3 112.4(3) . 1_545
C23 O12 Gd2 166.8(4) . .
C31 O13 Gd2 95.1(3) . 2_666
C31 O14 Gd2 92.9(3) . 2_666
C32 O15 Gd1 133.4(3) . .
C32 O16 Gd4 141.9(3) . .
C39 O17 Gd4 116.1(4) . 1_565
C39 O18 Gd2 157.2(4) . 1_565
C40 O19 Gd3 159.2(4) . .
C40 O20 Gd1 155.1(4) . .
C47 O21 Gd4 112.7(4) . .
C48 O24 Gd2 124.0(4) . 1_565
C47 O22 Gd1 156.8(4) . .
C48 O23 Gd3 154.5(4) . .
C51 O25 Gd4 134.5(6) . .
C51 N1 C50 130.5(8) . .
C51 N1 C49 115.7(7) . .
C50 N1 C49 112.1(8) . .
C52 N2 C54 123.3(10) . .
C52 N2 C53 121.4(10) . .
C54 N2 C53 115.2(10) . .
C6 C1 C2 119.2(5) . .
C6 C1 C7 120.8(5) . .
C2 C1 C7 119.9(5) . .
C3 C2 C1 119.5(6) . .
C4 C3 C2 120.4(6) . .
C5 C4 C3 120.5(6) . .
C4 C5 C6 118.7(5) . .
C4 C5 C8 121.7(5) . .
C6 C5 C8 119.5(5) . .
C1 C6 C5 121.6(5) . .
O1 C7 O2 124.0(5) . .
O1 C7 C1 119.2(5) . .
O2 C7 C1 116.7(5) . .
O3 C8 O4 119.7(5) . .
O3 C8 C5 122.5(5) . .
O4 C8 C5 117.8(5) . .
O3 C8 Gd3 63.2(3) . .
O4 C8 Gd3 56.4(3) . .
C5 C8 Gd3 173.9(4) . .
C14 C9 C10 119.0(5) . .
C14 C9 C15 118.1(5) . .
C10 C9 C15 122.8(5) . .
C11 C10 C9 120.3(6) . .
C12 C11 C10 120.5(6) . .
C11 C12 C13 120.5(6) . .
C14 C13 C12 118.7(5) . .
C14 C13 C16 120.2(5) . .
C12 C13 C16 121.0(5) . .
C13 C14 C9 121.0(5) . .
O6 C15 O5 125.0(5) . .
O6 C15 C9 117.3(5) . .
O5 C15 C9 117.7(5) . .
O7 C16 O8 119.4(5) . .
O7 C16 C13 120.0(5) . .
O8 C16 C13 120.7(5) . .
O7 C16 Gd3 59.3(3) . 2_765
O8 C16 Gd3 60.1(3) . 2_765
C13 C16 Gd3 177.8(4) . 2_765
C18 C17 C22 119.8(5) . .
C18 C17 C24 120.0(5) . .
C22 C17 C24 120.1(5) . .
C19 C18 C17 120.0(5) . .
C18 C19 C20 119.9(5) . .
C19 C20 C21 120.8(5) . .
C20 C21 C22 119.1(5) . .
C20 C21 C23 120.1(5) . .
C22 C21 C23 120.8(5) . .
C17 C22 C21 120.3(5) . .
O11 C23 O12 121.5(5) . .
O11 C23 C21 119.2(5) . .
O12 C23 C21 119.2(5) . .
O9 C24 O10 123.2(6) . .
O9 C24 C17 118.5(5) . .
O10 C24 C17 118.3(5) . .
C26 C25 C30 119.6(5) . .
C26 C25 C31 118.9(5) . .
C30 C25 C31 121.5(5) . .
C27 C26 C25 120.0(6) . .
C26 C27 C28 120.9(6) . .
C27 C28 C29 119.3(5) . .
C30 C29 C28 119.7(5) . .
C30 C29 C32 120.2(5) . .
C28 C29 C32 120.0(5) . .
C29 C30 C25 120.3(5) . .
O13 C31 O14 118.7(5) . .
O13 C31 C25 120.1(5) . .
O14 C31 C25 121.1(5) . .
O13 C31 Gd2 58.6(3) . 2_666
O14 C31 Gd2 60.5(3) . 2_666
C25 C31 Gd2 170.0(4) . 2_666
O16 C32 O15 124.8(5) . .
O16 C32 C29 118.9(5) . .
O15 C32 C29 116.3(5) . .
C38 C33 C34 119.8(5) . .
C38 C33 C39 120.3(5) . .
C34 C33 C39 119.9(5) . .
C35 C34 C33 119.7(6) . .
C36 C35 C34 119.9(6) . .
C35 C36 C37 120.6(6) . .
C38 C37 C36 119.0(5) . .
C38 C37 C40 120.6(5) . .
C36 C37 C40 120.4(5) . .
C33 C38 C37 121.0(5) . .
O17 C39 O18 122.2(5) . .
O17 C39 C33 117.9(5) . .
O18 C39 C33 119.9(5) . .
O20 C40 O19 124.9(5) . .
O20 C40 C37 117.3(5) . .
O19 C40 C37 117.8(5) . .
C42 C41 C46 118.9(5) . .
C42 C41 C47 119.6(5) . .
C46 C41 C47 121.4(5) . .
C43 C42 C41 120.9(5) . .
C44 C43 C42 119.9(6) . .
C43 C44 C45 119.8(5) . .
C46 C45 C44 120.6(5) . .
C46 C45 C48 120.1(5) . .
C44 C45 C48 119.2(5) . .
C45 C46 C41 119.8(5) . .
O22 C47 O21 122.1(5) . .
O22 C47 C41 121.9(5) . .
O21 C47 C41 116.1(5) . .
O23 C48 O24 122.5(5) . .
O23 C48 C45 120.9(5) . .
O24 C48 C45 116.6(5) . .
O25 C51 N1 134.2(9) . .
O26 C54 N2 123.0(11) . .

loop_
_geom_bond_atom_site_label_1
_geom_bond_atom_site_label_2
_geom_bond_distance
_geom_bond_site_symmetry_2
Gd1 O20 2.251(4) .
Gd1 O15 2.278(4) .
Gd1 O10 2.355(4) .
Gd1 O32 2.357(4) .
Gd1 O29 2.384(4) .
Gd1 O22 2.445(4) .
Gd1 O30 2.470(4) .
Gd2 O2 2.267(4) .
Gd2 O24 2.308(4) 1_545
Gd2 O5 2.310(4) .
Gd2 O12 2.333(4) .
Gd2 O18 2.381(4) 1_545
Gd2 O13 2.418(4) 2_666
Gd2 O14 2.458(4) 2_666
Gd2 C31 2.822(6) 2_666
Gd3 O6 2.297(4) 1_565
Gd3 O23 2.314(4) .
Gd3 O19 2.325(4) .
Gd3 O4 2.428(4) .
Gd3 O11 2.437(4) 1_565
Gd3 O7 2.475(4) 2_765
Gd3 O8 2.493(4) 2_765
Gd3 O3 2.578(4) .
Gd3 C16 2.869(6) 2_765
Gd3 C8 2.886(6) .
Gd4 O9 2.288(4) .
Gd4 O16 2.328(4) .
Gd4 O21 2.336(4) .
Gd4 O17 2.353(4) 1_545
Gd4 O1 2.369(4) .
Gd4 O31 2.407(4) .
Gd4 O25 2.485(4) .
O1 C7 1.238(7) .
O2 C7 1.254(7) .
O3 C8 1.256(6) .
O4 C8 1.267(7) .
O5 C15 1.259(7) .
O6 C15 1.249(7) .
O6 Gd3 2.297(4) 1_545
O7 C16 1.260(7) .
O7 Gd3 2.475(4) 2_765
O8 C16 1.270(7) .
O8 Gd3 2.493(4) 2_765
O9 C24 1.244(7) .
O10 C24 1.265(7) .
O11 C23 1.259(7) .
O11 Gd3 2.437(4) 1_545
O12 C23 1.262(6) .
O13 C31 1.255(7) .
O13 Gd2 2.418(4) 2_666
O14 C31 1.267(7) .
O14 Gd2 2.458(4) 2_666
O15 C32 1.267(6) .
O16 C32 1.248(6) .
O17 C39 1.254(7) .
O17 Gd4 2.353(4) 1_565
O18 C39 1.260(7) .
O18 Gd2 2.381(4) 1_565
O19 C40 1.257(7) .
O20 C40 1.251(7) .
O21 C47 1.271(7) .
O24 C48 1.258(7) .
O24 Gd2 2.308(4) 1_565
O22 C47 1.249(7) .
O23 C48 1.250(7) .
O25 C51 1.204(8) .
O26 C54 1.164(11) .
N1 C51 1.249(9) .
N1 C50 1.418(10) .
N1 C49 1.521(12) .
N2 C52 1.372(14) .
N2 C54 1.384(12) .
N2 C53 1.495(13) .
C1 C6 1.375(8) .
C1 C2 1.392(8) .
C1 C7 1.504(7) .
C2 C3 1.388(9) .
C3 C4 1.381(9) .
C4 C5 1.378(8) .
C5 C6 1.390(7) .
C5 C8 1.497(7) .
C9 C14 1.389(8) .
C9 C10 1.388(8) .
C9 C15 1.503(7) .
C10 C11 1.382(8) .
C11 C12 1.367(9) .
C12 C13 1.399(8) .
C13 C14 1.387(7) .
C13 C16 1.495(8) .
C16 Gd3 2.869(6) 2_765
C17 C18 1.385(8) .
C17 C22 1.385(7) .
C17 C24 1.505(8) .
C18 C19 1.379(8) .
C19 C20 1.383(8) .
C20 C21 1.380(7) .
C21 C22 1.392(8) .
C21 C23 1.503(7) .
C25 C26 1.384(8) .
C25 C30 1.385(8) .
C25 C31 1.493(8) .
C26 C27 1.376(9) .
C27 C28 1.376(9) .
C28 C29 1.399(8) .
C29 C30 1.382(8) .
C29 C32 1.502(8) .
C31 Gd2 2.822(6) 2_666
C33 C38 1.369(8) .
C33 C34 1.409(8) .
C33 C39 1.501(7) .
C34 C35 1.389(9) .
C35 C36 1.379(9) .
C36 C37 1.400(8) .
C37 C38 1.392(7) .
C37 C40 1.493(8) .
C41 C42 1.390(8) .
C41 C46 1.395(7) .
C41 C47 1.495(8) .
C42 C43 1.381(8) .
C43 C44 1.377(8) .
C44 C45 1.385(8) .
C45 C46 1.384(8) .
C45 C48 1.498(7) .
